data_4301643
loop_
_publ_author_name
'Carla Bazzicalupi'
'Andrea Bencini'
'Antonio Bianchi'
'Andrea Danesi'
'Claudia Giorgi'
'Barbara Valtancoli'

_publ_contact_author_email antonio.bianchi@unifi.it
_publ_contact_author_fax 39(055)4573364
_publ_contact_author_phone 39(055)4573254
_publ_section_title
;
Anion Binding by Protonated Forms of the Tripodal Ligand Tren
;
_journal_name_full 'Inorganic Chemistry'
_journal_page_first 2391
_journal_page_last 2398
_journal_paper_doi 10.1021/ic8013128
_journal_volume 48
_journal_year 2009
_chemical_formula_sum 'C6 H21 N7 O9'
_chemical_formula_weight 335.30
_chemical_name_systematic
;
 ?
;
_space_group_IT_number 14
_symmetry_cell_setting monoclinic
_symmetry_space_group_name_Hall '-P 2yn'
_symmetry_space_group_name_H-M 'P 1 21/n 1'
_atom_sites_solution_hydrogens geom
_atom_sites_solution_primary direct
_atom_sites_solution_secondary difmap
_audit_creation_method SHELXL-97
_cell_angle_alpha 90.00
_cell_angle_beta 90.78(4)
_cell_angle_gamma 90.00
_cell_formula_units_Z 4
_cell_length_a 8.778(3)
_cell_length_b 12.089(9)
_cell_length_c 14.546(9)
_cell_measurement_reflns_used 25
_cell_measurement_temperature 293
_cell_measurement_theta_max 16.0
_cell_measurement_theta_min 2.5
_cell_volume 1543.4(16)
_computing_cell_refinement 'Enraf-Nonius CAD4'
_computing_data_collection 'Enraf-Nonius CAD4'
_computing_data_reduction 'Enraf-Nonius CAD4'
_computing_molecular_graphics
;
ORTEP3 Ver. 1.01\b (Farrugia, 1997) - Mercury 2001-2007
;
_computing_publication_material 'PARST (Nardelli, 1999)'
_computing_structure_refinement 'SHELXL-97 (Sheldrick, 1997)'
_computing_structure_solution 'SIR97 (Alromare 1999)'
_diffrn_ambient_temperature 293
_diffrn_measured_fraction_theta_full 0.997
_diffrn_measured_fraction_theta_max 0.997
_diffrn_measurement_device_type 'Enraf-Nonius CAD4'
_diffrn_measurement_method \q/2\q
_diffrn_radiation_monochromator graphite
_diffrn_radiation_source 'fine-focus sealed tube'
_diffrn_radiation_type MoK\a
_diffrn_radiation_wavelength 0.71069
_diffrn_reflns_av_R_equivalents 0.0314
_diffrn_reflns_av_sigmaI/netI 0.0245
_diffrn_reflns_limit_h_max 10
_diffrn_reflns_limit_h_min -10
_diffrn_reflns_limit_k_max 14
_diffrn_reflns_limit_k_min 0
_diffrn_reflns_limit_l_max 17
_diffrn_reflns_limit_l_min 0
_diffrn_reflns_number 2832
_diffrn_reflns_theta_full 24.97
_diffrn_reflns_theta_max 24.97
_diffrn_reflns_theta_min 2.69
_diffrn_standards_decay_% 0
_diffrn_standards_interval_count 2
_diffrn_standards_interval_time 60
_exptl_absorpt_coefficient_mu 0.133
_exptl_absorpt_correction_T_max 0.97
_exptl_absorpt_correction_T_min 0.95
_exptl_absorpt_correction_type psi-scan
_exptl_crystal_colour colourless
_exptl_crystal_density_diffrn 1.443
_exptl_crystal_density_method 'not measured'
_exptl_crystal_description prismatic
_exptl_crystal_F_000 712
_exptl_crystal_size_max 0.5
_exptl_crystal_size_mid 0.4
_exptl_crystal_size_min 0.2
_refine_diff_density_max 0.491
_refine_diff_density_min -0.250
_refine_diff_density_rms 0.064
_refine_ls_extinction_coef 0.027(5)
_refine_ls_extinction_expression Fc^*^=kFc[1+0.001xFc^2^\l^3^/sin(2\q)]^-1/4^
_refine_ls_extinction_method SHELXL
_refine_ls_goodness_of_fit_ref 0.998
_refine_ls_hydrogen_treatment mixed
_refine_ls_matrix_type full
_refine_ls_number_parameters 237
_refine_ls_number_reflns 2720
_refine_ls_number_restraints 0
_refine_ls_restrained_S_all 0.998
_refine_ls_R_factor_all 0.0848
_refine_ls_R_factor_gt 0.0622
_refine_ls_shift/su_max 0.006
_refine_ls_shift/su_mean 0.001
_refine_ls_structure_factor_coef Fsqd
_refine_ls_weighting_details 'calc w=1/[\s^2^(Fo^2^)+(0.1306P)^2^+0.2327P] where P=(Fo^2^+2Fc^2^)/3'
_refine_ls_weighting_scheme calc
_refine_ls_wR_factor_gt 0.1745
_refine_ls_wR_factor_ref 0.1974
_reflns_number_gt 1896
_reflns_number_total 2720
_reflns_threshold_expression >2sigma(I)
_cod_data_source_file ic8013128_si_002_1.cif
_cod_data_source_block H3L(NO3)3
_cod_original_sg_symbol_H-M 'P 21/n'
_cod_database_code 4301643

loop_
_publ_contact_author_name
_publ_contact_author_address
'Prof. Antonio Bianchi'
;Department of Chemistry
University of Florence
Via della Lastruccia 3
50019 Sesto Fiorentino
Florence
Italy 
;

loop_
_symmetry_equiv_pos_as_xyz
'x, y, z'
'-x+1/2, y+1/2, -z+1/2'
'-x, -y, -z'
'x-1/2, -y-1/2, z-1/2'

loop_
_atom_site_label
_atom_site_type_symbol
_atom_site_fract_x
_atom_site_fract_y
_atom_site_fract_z
_atom_site_U_iso_or_equiv
_atom_site_adp_type
_atom_site_occupancy
_atom_site_symmetry_multiplicity
_atom_site_calc_flag
_atom_site_refinement_flags
_atom_site_disorder_assembly
_atom_site_disorder_group
N1 N 0.7878(3) 0.4864(2) 1.18795(18) 0.0644(7) Uani 1 1 d . . .
O11 O 0.7993(3) 0.5869(2) 1.20824(17) 0.0784(7) Uani 1 1 d . . .
O12 O 0.8816(3) 0.4404(2) 1.1397(2) 0.0884(8) Uani 1 1 d . . .
O13 O 0.6755(3) 0.4354(2) 1.21761(18) 0.0873(8) Uani 1 1 d . . .
N2 N 0.6800(3) 0.5312(2) 0.9433(2) 0.0629(7) Uani 1 1 d . . .
O21 O 0.7104(3) 0.42810(17) 0.93733(16) 0.0656(6) Uani 1 1 d . . .
O22 O 0.6501(4) 0.5726(3) 1.0190(2) 0.1114(12) Uani 1 1 d . . .
O23 O 0.6659(4) 0.5845(2) 0.8716(2) 0.0992(10) Uani 1 1 d . . .
N3 N 0.7884(3) 0.82932(19) 0.91992(19) 0.0564(6) Uani 1 1 d . . .
O31 O 0.7008(3) 0.8516(2) 0.85588(18) 0.0770(7) Uani 1 1 d . . .
O32 O 0.7442(3) 0.8252(2) 0.99971(18) 0.0846(8) Uani 1 1 d . . .
O33 O 0.9251(2) 0.8099(2) 0.90413(17) 0.0813(8) Uani 1 1 d . . .
N4 N 0.7095(2) 0.17141(18) 0.90339(16) 0.0484(6) Uani 1 1 d . . .
C1 C 0.8676(3) 0.1343(2) 0.8913(2) 0.0598(8) Uani 1 1 d . . .
H1A H 0.8682 0.0706 0.8508 0.080(3) Uiso 1 1 calc R . .
H1B H 0.9096 0.1116 0.9503 0.080(3) Uiso 1 1 calc R . .
C2 C 0.9669(3) 0.2240(3) 0.8514(2) 0.0650(9) Uani 1 1 d . . .
H2A H 1.0640 0.1925 0.8340 0.080(3) Uiso 1 1 calc R . .
H2B H 0.9182 0.2537 0.7964 0.080(3) Uiso 1 1 calc R . .
N5 N 0.9934(4) 0.3147(3) 0.9185(2) 0.0639(8) Uani 1 1 d . . .
H51 H 0.921(4) 0.351(3) 0.929(2) 0.059(10) Uiso 1 1 d . . .
H52 H 1.068(5) 0.368(4) 0.903(3) 0.103(14) Uiso 1 1 d . . .
H53 H 1.032(5) 0.285(4) 0.983(4) 0.110(15) Uiso 1 1 d . . .
C3 C 0.6181(4) 0.1551(3) 0.8183(2) 0.0633(8) Uani 1 1 d . . .
H3A H 0.5822 0.0792 0.8162 0.080(3) Uiso 1 1 calc R . .
H3B H 0.6828 0.1667 0.7656 0.080(3) Uiso 1 1 calc R . .
C4 C 0.4836(4) 0.2317(3) 0.8113(2) 0.0671(9) Uani 1 1 d . . .
H4A H 0.4146 0.2058 0.7632 0.080(3) Uiso 1 1 calc R . .
H4B H 0.4291 0.2310 0.8689 0.080(3) Uiso 1 1 calc R . .
N6 N 0.5319(4) 0.3454(3) 0.7905(2) 0.0651(7) Uani 1 1 d . . .
H61 H 0.594(4) 0.369(3) 0.830(3) 0.072(11) Uiso 1 1 d . . .
H62 H 0.456(6) 0.389(4) 0.783(3) 0.099(15) Uiso 1 1 d . . .
H63 H 0.582(5) 0.340(4) 0.738(4) 0.100(14) Uiso 1 1 d . . .
C5 C 0.6395(3) 0.1147(2) 0.9816(2) 0.0576(7) Uani 1 1 d . . .
H5A H 0.6764 0.0391 0.9845 0.080(3) Uiso 1 1 calc R . .
H5B H 0.5299 0.1122 0.9722 0.080(3) Uiso 1 1 calc R . .
C6 C 0.6747(4) 0.1717(3) 1.0715(2) 0.0601(8) Uani 1 1 d . . .
H6A H 0.6417 0.1255 1.1221 0.080(3) Uiso 1 1 calc R . .
H6B H 0.7839 0.1825 1.0778 0.080(3) Uiso 1 1 calc R . .
N7 N 0.5971(3) 0.2794(2) 1.0757(2) 0.0611(7) Uani 1 1 d . . .
H71 H 0.486(6) 0.267(4) 1.075(3) 0.111(15) Uiso 1 1 d . . .
H72 H 0.630(5) 0.316(4) 1.125(4) 0.099(14) Uiso 1 1 d . . .
H73 H 0.627(5) 0.323(4) 1.033(3) 0.087(13) Uiso 1 1 d . . .

loop_
_atom_site_aniso_label
_atom_site_aniso_U_11
_atom_site_aniso_U_22
_atom_site_aniso_U_33
_atom_site_aniso_U_23
_atom_site_aniso_U_13
_atom_site_aniso_U_12
N1 0.0643(16) 0.0684(18) 0.0600(16) 0.0134(13) -0.0132(13) -0.0079(14)
O11 0.0862(16) 0.0738(16) 0.0748(15) -0.0001(12) -0.0107(12) -0.0225(13)
O12 0.0763(16) 0.099(2) 0.0901(18) 0.0103(15) 0.0041(14) 0.0262(14)
O13 0.0992(18) 0.0817(17) 0.0814(17) 0.0031(13) 0.0168(14) -0.0297(14)
N2 0.0650(16) 0.0486(15) 0.0747(18) -0.0014(13) -0.0078(13) 0.0046(12)
O21 0.0677(13) 0.0442(11) 0.0848(16) -0.0035(10) -0.0054(11) 0.0077(9)
O22 0.158(3) 0.091(2) 0.0833(18) -0.0294(16) -0.0332(18) 0.049(2)
O23 0.125(2) 0.0735(17) 0.100(2) 0.0260(16) 0.0344(17) 0.0140(15)
N3 0.0494(14) 0.0492(13) 0.0707(17) 0.0002(12) 0.0001(12) 0.0016(11)
O31 0.0675(14) 0.0742(16) 0.0889(17) 0.0013(13) -0.0163(13) 0.0115(11)
O32 0.0812(16) 0.0970(19) 0.0765(17) 0.0188(13) 0.0287(13) 0.0224(14)
O33 0.0490(12) 0.121(2) 0.0740(15) -0.0059(14) 0.0049(10) 0.0059(12)
N4 0.0509(12) 0.0424(12) 0.0521(13) -0.0044(10) 0.0030(10) -0.0018(9)
C1 0.0588(17) 0.0489(16) 0.0718(19) -0.0040(14) 0.0053(14) 0.0071(13)
C2 0.0530(16) 0.075(2) 0.0676(19) 0.0013(16) 0.0125(14) 0.0048(15)
N5 0.0489(15) 0.0569(16) 0.086(2) 0.0066(14) 0.0014(14) 0.0002(13)
C3 0.0718(19) 0.0564(17) 0.0616(18) -0.0156(14) -0.0050(15) -0.0088(14)
C4 0.0592(17) 0.077(2) 0.0642(19) -0.0094(16) -0.0129(14) -0.0093(16)
N6 0.0684(18) 0.0689(18) 0.0576(17) -0.0032(14) -0.0075(15) 0.0052(15)
C5 0.0620(17) 0.0405(14) 0.0705(19) 0.0051(13) 0.0070(14) -0.0034(12)
C6 0.0606(17) 0.0624(18) 0.0575(17) 0.0124(14) 0.0030(13) 0.0091(14)
N7 0.0593(17) 0.0609(16) 0.0633(17) -0.0028(14) 0.0058(13) 0.0010(13)

loop_
_atom_type_symbol
_atom_type_description
_atom_type_scat_dispersion_real
_atom_type_scat_dispersion_imag
_atom_type_scat_source
C C 0.0033 0.0016 'International Tables Vol C Tables 4.2.6.8 and 6.1.1.4'
H H 0.0000 0.0000 'International Tables Vol C Tables 4.2.6.8 and 6.1.1.4'
N N 0.0061 0.0033 'International Tables Vol C Tables 4.2.6.8 and 6.1.1.4'
O O 0.0106 0.0060 'International Tables Vol C Tables 4.2.6.8 and 6.1.1.4'

loop_
_geom_angle_atom_site_label_1
_geom_angle_atom_site_label_2
_geom_angle_atom_site_label_3
_geom_angle
_geom_angle_site_symmetry_1
_geom_angle_site_symmetry_3
_geom_angle_publ_flag
O12 N1 O13 121.1(3) . . ?
O12 N1 O11 121.5(3) . . ?
O13 N1 O11 117.4(3) . . ?
O23 N2 O22 121.3(3) . . ?
O23 N2 O21 118.2(3) . . ?
O22 N2 O21 120.1(3) . . ?
O31 N3 O32 121.4(3) . . ?
O31 N3 O33 119.7(3) . . ?
O32 N3 O33 118.9(3) . . ?
C1 N4 C5 110.8(2) . . ?
C1 N4 C3 111.1(2) . . ?
C5 N4 C3 111.0(2) . . ?
N4 C1 C2 112.2(2) . . ?
N4 C1 H1A 109.2 . . ?
C2 C1 H1A 109.2 . . ?
N4 C1 H1B 109.2 . . ?
C2 C1 H1B 109.2 . . ?
H1A C1 H1B 107.9 . . ?
N5 C2 C1 111.3(3) . . ?
N5 C2 H2A 109.4 . . ?
C1 C2 H2A 109.4 . . ?
N5 C2 H2B 109.4 . . ?
C1 C2 H2B 109.4 . . ?
H2A C2 H2B 108.0 . . ?
C2 N5 H51 114(2) . . ?
C2 N5 H52 116(3) . . ?
H51 N5 H52 104(4) . . ?
C2 N5 H53 112(2) . . ?
H51 N5 H53 106(3) . . ?
H52 N5 H53 104(3) . . ?
N4 C3 C4 113.0(2) . . ?
N4 C3 H3A 109.0 . . ?
C4 C3 H3A 109.0 . . ?
N4 C3 H3B 109.0 . . ?
C4 C3 H3B 109.0 . . ?
H3A C3 H3B 107.8 . . ?
N6 C4 C3 111.2(3) . . ?
N6 C4 H4A 109.4 . . ?
C3 C4 H4A 109.4 . . ?
N6 C4 H4B 109.4 . . ?
C3 C4 H4B 109.4 . . ?
H4A C4 H4B 108.0 . . ?
C4 N6 H61 111(3) . . ?
C4 N6 H62 112(3) . . ?
H61 N6 H62 113(4) . . ?
C4 N6 H63 105(3) . . ?
H61 N6 H63 107(4) . . ?
H62 N6 H63 109(4) . . ?
N4 C5 C6 112.0(2) . . ?
N4 C5 H5A 109.2 . . ?
C6 C5 H5A 109.2 . . ?
N4 C5 H5B 109.2 . . ?
C6 C5 H5B 109.2 . . ?
H5A C5 H5B 107.9 . . ?
N7 C6 C5 110.5(3) . . ?
N7 C6 H6A 109.5 . . ?
C5 C6 H6A 109.5 . . ?
N7 C6 H6B 109.5 . . ?
C5 C6 H6B 109.5 . . ?
H6A C6 H6B 108.1 . . ?
C6 N7 H71 109(3) . . ?
C6 N7 H72 109(3) . . ?
H71 N7 H72 113(4) . . ?
C6 N7 H73 112(3) . . ?
H71 N7 H73 114(4) . . ?
H72 N7 H73 101(4) . . ?

loop_
_geom_bond_atom_site_label_1
_geom_bond_atom_site_label_2
_geom_bond_distance
_geom_bond_site_symmetry_2
_geom_bond_publ_flag
N1 O12 1.223(4) . ?
N1 O13 1.244(4) . ?
N1 O11 1.254(4) . ?
N2 O23 1.231(4) . ?
N2 O22 1.241(4) . ?
N2 O21 1.277(3) . ?
N3 O31 1.230(3) . ?
N3 O32 1.230(3) . ?
N3 O33 1.247(3) . ?
N4 C1 1.471(4) . ?
N4 C5 1.471(4) . ?
N4 C3 1.479(4) . ?
C1 C2 1.512(5) . ?
C1 H1A 0.9700 . ?
C1 H1B 0.9700 . ?
C2 N5 1.484(5) . ?
C2 H2A 0.9700 . ?
C2 H2B 0.9700 . ?
N5 H51 0.79(4) . ?
N5 H52 0.95(5) . ?
N5 H53 1.06(5) . ?
C3 C4 1.503(5) . ?
C3 H3A 0.9700 . ?
C3 H3B 0.9700 . ?
C4 N6 1.471(5) . ?
C4 H4A 0.9700 . ?
C4 H4B 0.9700 . ?
N6 H61 0.84(4) . ?
N6 H62 0.85(5) . ?
N6 H63 0.89(5) . ?
C5 C6 1.507(4) . ?
C5 H5A 0.9700 . ?
C5 H5B 0.9700 . ?
C6 N7 1.472(4) . ?
C6 H6A 0.9700 . ?
C6 H6B 0.9700 . ?
N7 H71 0.98(5) . ?
N7 H72 0.90(5) . ?
N7 H73 0.86(5) . ?
